data_7135202
loop_
_publ_author_name
'Vesseur, David'
'Li, Shuo'
'Mallet-Ladeira, Sonia'
'Bourissou, Didier'

_publ_section_title
;
 Ligand exchange of tris(2,4-di-<i>tert</i>-butylphenyl) phosphite: a
 practical and efficient route to organo gold(I) complexes.
;
_journal_issue 94
_journal_name_full 'Chemical communications (Cambridge, England)'
_journal_page_first 18717
_journal_page_last 18720
_journal_paper_doi 10.1039/d5cc05744b
_journal_volume 61
_journal_year 2025
_chemical_formula_moiety 'C17 H28 Au F3 N P'
_chemical_formula_sum 'C17 H28 Au F3 N P'
_chemical_formula_weight 531.34
_space_group_IT_number 14
_space_group_name_Hall '-P 2ybc'
_space_group_name_H-M_alt 'P 1 21/c 1'
_symmetry_cell_setting monoclinic
_symmetry_Int_Tables_number 14
_symmetry_space_group_name_Hall '-P 2ybc'
_symmetry_space_group_name_H-M 'P 1 21/c 1'
_atom_sites_solution_hydrogens geom
_atom_sites_solution_primary dual
_atom_sites_solution_secondary difmap
_audit_update_record
;
2025-08-26 deposited with the CCDC.	2025-10-23 downloaded from the CCDC.
;
_cell_angle_alpha 90
_cell_angle_beta 111.893(3)
_cell_angle_gamma 90
_cell_formula_units_Z 4
_cell_length_a 15.6430(11)
_cell_length_b 8.8608(6)
_cell_length_c 15.3181(11)
_cell_measurement_reflns_used 9989
_cell_measurement_temperature 193(2)
_cell_measurement_theta_max 35.02
_cell_measurement_theta_min 2.69
_cell_volume 1970.1(2)
_computing_cell_refinement 'Bruker SAINT'
_computing_data_reduction 'Bruker SAINT'
_computing_molecular_graphics 'Ortep-3 for Windows (Farrugia, 1997)'
_computing_publication_material 'WinGX publication routines (Farrugia, 1999)'
_computing_structure_refinement 'SHELXL-2019/3 (Sheldrick, 2015)'
_computing_structure_solution 'SHELXT (Sheldrick 2015)'
_diffrn_ambient_temperature 193(2)
_diffrn_measured_fraction_theta_full 0.983
_diffrn_measured_fraction_theta_max 0.983
_diffrn_measurement_device_type 'Bruker D8 VENTURE PHOTON3'
_diffrn_measurement_method 'phi and omega scans'
_diffrn_radiation_monochromator triumph
_diffrn_radiation_source 'fine focus sealed tube'
_diffrn_radiation_type MoK\a
_diffrn_radiation_wavelength 0.71073
_diffrn_reflns_av_R_equivalents 0.0434
_diffrn_reflns_av_unetI/netI 0.0234
_diffrn_reflns_Laue_measured_fraction_full 0.983
_diffrn_reflns_Laue_measured_fraction_max 0.983
_diffrn_reflns_limit_h_max 22
_diffrn_reflns_limit_h_min -25
_diffrn_reflns_limit_k_max 14
_diffrn_reflns_limit_k_min -13
_diffrn_reflns_limit_l_max 24
_diffrn_reflns_limit_l_min -24
_diffrn_reflns_number 91404
_diffrn_reflns_point_group_measured_fraction_full 0.983
_diffrn_reflns_point_group_measured_fraction_max 0.983
_diffrn_reflns_theta_full 25.242
_diffrn_reflns_theta_max 35.03
_diffrn_reflns_theta_min 3.177
_diffrn_standards_decay_% 0
_diffrn_standards_interval_count 0
_diffrn_standards_interval_time 0
_diffrn_standards_number 0
_exptl_absorpt_coefficient_mu 7.573
_exptl_absorpt_correction_T_max 0.7469
_exptl_absorpt_correction_T_min 0.5388
_exptl_absorpt_correction_type multi-scan
_exptl_absorpt_process_details
;Krause, L., Herbst-Irmer, R., Sheldrick G.M. & Stalke D.,
 J. Appl. Cryst. 48 (2015) 3-10
;
_exptl_crystal_colour colourless
_exptl_crystal_density_diffrn 1.791
_exptl_crystal_density_method 'not measured'
_exptl_crystal_description block
_exptl_crystal_F_000 1032
_exptl_crystal_size_max 0.28
_exptl_crystal_size_mid 0.1
_exptl_crystal_size_min 0.08
_refine_diff_density_max 0.678
_refine_diff_density_min -1.187
_refine_diff_density_rms 0.087
_refine_ls_extinction_method none
_refine_ls_goodness_of_fit_ref 1.049
_refine_ls_hydrogen_treatment constr
_refine_ls_matrix_type full
_refine_ls_number_parameters 216
_refine_ls_number_reflns 8627
_refine_ls_number_restraints 0
_refine_ls_restrained_S_all 1.049
_refine_ls_R_factor_all 0.0271
_refine_ls_R_factor_gt 0.0193
_refine_ls_shift/su_max 0.004
_refine_ls_shift/su_mean 0
_refine_ls_structure_factor_coef Fsqd
_refine_ls_weighting_details 'w=1/[\s^2^(Fo^2^)+(0.0158P)^2^+1.2486P] where P=(Fo^2^+2Fc^2^)/3'
_refine_ls_weighting_scheme calc
_refine_ls_wR_factor_gt 0.0445
_refine_ls_wR_factor_ref 0.0482
_reflns_Friedel_coverage 0
_reflns_number_gt 7239
_reflns_number_total 8627
_reflns_threshold_expression 'I > 2\s(I)'
_cod_data_source_file d5cc05744b2.cif
_cod_data_source_block DV850
_cod_original_sg_symbol_H-M 'P 21/c'
_cod_database_code 7135202
_shelx_shelxl_version_number 2019/3

loop_
_symmetry_equiv_pos_as_xyz
'x, y, z'
'-x, y+1/2, -z+1/2'
'-x, -y, -z'
'x, -y-1/2, z-1/2'

loop_
_atom_site_label
_atom_site_type_symbol
_atom_site_fract_x
_atom_site_fract_y
_atom_site_fract_z
_atom_site_U_iso_or_equiv
_atom_site_adp_type
_atom_site_occupancy
_atom_site_site_symmetry_order
_atom_site_calc_flag
_atom_site_refinement_flags_posn
_atom_site_refinement_flags_adp
_atom_site_refinement_flags_occupancy
_atom_site_disorder_assembly
_atom_site_disorder_group
C1 C 0.69054(11) 0.30173(19) 0.22192(11) 0.0283(3) Uani 1 1 d . . . . .
C2 C 0.68716(14) 0.1890(2) 0.15668(12) 0.0394(4) Uani 1 1 d . . . . .
H2 H 0.738438 0.123522 0.169101 0.047 Uiso 1 1 calc R U . . .
C3 C 0.61041(16) 0.1706(3) 0.07405(13) 0.0471(5) Uani 1 1 d . . . . .
H3 H 0.609337 0.092674 0.031075 0.057 Uiso 1 1 calc R U . . .
C4 C 0.53636(15) 0.2654(3) 0.05488(14) 0.0497(5) Uani 1 1 d . . . . .
H4 H 0.483655 0.252822 -0.00124 0.06 Uiso 1 1 calc R U . . .
C5 C 0.53854(14) 0.3794(3) 0.11744(14) 0.0451(5) Uani 1 1 d . . . . .
H5 H 0.487109 0.444967 0.103475 0.054 Uiso 1 1 calc R U . . .
C6 C 0.61489(12) 0.3998(2) 0.20070(12) 0.0316(3) Uani 1 1 d . . . . .
C7 C 0.6115(2) 0.6696(3) 0.2233(2) 0.0648(7) Uani 1 1 d . . . . .
H7A H 0.656717 0.677022 0.193211 0.097 Uiso 1 1 calc R U . . .
H7B H 0.625087 0.745915 0.272972 0.097 Uiso 1 1 calc R U . . .
H7C H 0.54954 0.686654 0.17627 0.097 Uiso 1 1 calc R U . . .
C8 C 0.5477(2) 0.5011(3) 0.3069(2) 0.0571(7) Uani 1 1 d . . . . .
H8A H 0.485811 0.510329 0.258318 0.086 Uiso 1 1 calc R U . . .
H8B H 0.556567 0.579429 0.3547 0.086 Uiso 1 1 calc R U . . .
H8C H 0.554626 0.401413 0.336419 0.086 Uiso 1 1 calc R U . . .
C9 C 0.88775(12) 0.3798(2) 0.28857(12) 0.0343(3) Uani 1 1 d . . . . .
C10 C 0.9233(2) 0.2538(3) 0.2424(2) 0.0658(7) Uani 1 1 d . . . . .
H10A H 0.970573 0.29447 0.221209 0.099 Uiso 1 1 calc R U . . .
H10B H 0.872183 0.213359 0.188371 0.099 Uiso 1 1 calc R U . . .
H10C H 0.950036 0.172995 0.288212 0.099 Uiso 1 1 calc R U . . .
C11 C 0.96888(15) 0.4426(4) 0.37289(16) 0.0549(6) Uani 1 1 d . . . . .
H11A H 1.016135 0.481646 0.351183 0.082 Uiso 1 1 calc R U . . .
H11B H 0.99521 0.361797 0.418815 0.082 Uiso 1 1 calc R U . . .
H11C H 0.946985 0.524176 0.402415 0.082 Uiso 1 1 calc R U . . .
C12 C 0.84921(19) 0.5088(3) 0.2187(2) 0.0545(6) Uani 1 1 d . . . . .
H12A H 0.824163 0.587155 0.247542 0.082 Uiso 1 1 calc R U . . .
H12B H 0.800176 0.470249 0.162087 0.082 Uiso 1 1 calc R U . . .
H12C H 0.898558 0.551704 0.201543 0.082 Uiso 1 1 calc R U . . .
C13 C 0.81095(14) 0.13663(19) 0.39244(12) 0.0327(3) Uani 1 1 d . . . . .
C14 C 0.72714(17) 0.1209(3) 0.42167(19) 0.0529(6) Uani 1 1 d . . . . .
H14A H 0.733504 0.028896 0.4591 0.079 Uiso 1 1 calc R U . . .
H14B H 0.670668 0.115021 0.365262 0.079 Uiso 1 1 calc R U . . .
H14C H 0.723964 0.208709 0.459226 0.079 Uiso 1 1 calc R U . . .
C15 C 0.8165(3) -0.0049(2) 0.3374(2) 0.0669(10) Uani 1 1 d . . . . .
H15A H 0.86443 0.008723 0.311298 0.1 Uiso 1 1 calc R U . . .
H15B H 0.757013 -0.021579 0.286124 0.1 Uiso 1 1 calc R U . . .
H15C H 0.831649 -0.09228 0.379663 0.1 Uiso 1 1 calc R U . . .
C16 C 0.89785(17) 0.1482(3) 0.48146(15) 0.0508(5) Uani 1 1 d . . . . .
H16A H 0.901089 0.06146 0.522239 0.076 Uiso 1 1 calc R U . . .
H16B H 0.895942 0.241636 0.514951 0.076 Uiso 1 1 calc R U . . .
H16C H 0.952246 0.149057 0.464277 0.076 Uiso 1 1 calc R U . . .
C17 C 0.77352(15) 0.6643(2) 0.52707(13) 0.0374(4) Uani 1 1 d . . . . .
Au1 Au 0.77906(2) 0.50538(2) 0.43160(2) 0.02677(2) Uani 1 1 d . . . . .
F1 F 0.69173(11) 0.7371(2) 0.50416(14) 0.0841(6) Uani 1 1 d . . . . .
F2 F 0.83365(11) 0.78137(13) 0.54068(9) 0.0521(3) Uani 1 1 d . . . . .
F3 F 0.79449(15) 0.61386(16) 0.61685(10) 0.0731(5) Uani 1 1 d . . . . .
N1 N 0.61618(12) 0.51938(18) 0.26426(13) 0.0374(3) Uani 1 1 d . . . . .
P1 P 0.79313(3) 0.32338(5) 0.32973(3) 0.02407(7) Uani 1 1 d . . . . .

loop_
_atom_site_aniso_label
_atom_site_aniso_U_11
_atom_site_aniso_U_22
_atom_site_aniso_U_33
_atom_site_aniso_U_23
_atom_site_aniso_U_13
_atom_site_aniso_U_12
C1 0.0281(7) 0.0330(7) 0.0214(6) 0.0003(5) 0.0066(5) -0.0011(6)
C2 0.0416(10) 0.0472(10) 0.0271(8) -0.0088(7) 0.0101(7) -0.0026(8)
C3 0.0520(12) 0.0627(13) 0.0256(8) -0.0129(8) 0.0132(8) -0.0160(10)
C4 0.0406(10) 0.0748(15) 0.0244(8) 0.0010(9) 0.0014(7) -0.0161(10)
C5 0.0306(9) 0.0592(13) 0.0352(9) 0.0068(9) 0.0004(7) -0.0002(8)
C6 0.0281(7) 0.0364(8) 0.0265(7) 0.0054(6) 0.0058(6) -0.0006(6)
C7 0.0766(18) 0.0385(12) 0.0731(18) 0.0088(11) 0.0208(15) 0.0119(12)
C8 0.0438(12) 0.0729(19) 0.0570(15) -0.0131(11) 0.0216(11) 0.0026(11)
C9 0.0294(8) 0.0457(10) 0.0283(7) 0.0041(7) 0.0113(6) 0.0010(7)
C10 0.0684(17) 0.0739(18) 0.0786(18) -0.0128(14) 0.0545(16) -0.0001(14)
C11 0.0307(9) 0.0911(18) 0.0388(10) 0.0050(12) 0.0081(8) -0.0145(11)
C12 0.0473(12) 0.0615(15) 0.0529(13) 0.0255(11) 0.0165(10) -0.0063(10)
C13 0.0453(9) 0.0267(7) 0.0268(7) 0.0019(6) 0.0143(7) 0.0059(6)
C14 0.0549(13) 0.0503(12) 0.0592(14) 0.0210(10) 0.0279(11) 0.0018(10)
C15 0.132(3) 0.0291(10) 0.0504(14) 0.0015(8) 0.0470(18) 0.0109(12)
C16 0.0551(13) 0.0460(11) 0.0397(10) 0.0156(9) 0.0042(9) 0.0137(10)
C17 0.0486(10) 0.0297(8) 0.0352(8) -0.0046(7) 0.0173(8) -0.0019(7)
Au1 0.03036(3) 0.02399(3) 0.02488(3) -0.00231(2) 0.00905(2) 0.00063(2)
F1 0.0560(9) 0.0811(12) 0.1106(15) -0.0486(11) 0.0258(10) 0.0135(8)
F2 0.0765(9) 0.0307(5) 0.0477(7) -0.0090(5) 0.0216(7) -0.0122(6)
F3 0.1475(17) 0.0431(7) 0.0474(8) -0.0048(6) 0.0578(10) -0.0132(9)
N1 0.0313(7) 0.0348(8) 0.0406(8) 0.0022(6) 0.0069(6) 0.0071(6)
P1 0.02565(17) 0.02567(17) 0.01940(15) 0.00023(13) 0.00666(13) 0.00261(14)

loop_
_atom_type_symbol
_atom_type_description
_atom_type_scat_dispersion_real
_atom_type_scat_dispersion_imag
_atom_type_scat_source
C C 0.0033 0.0016 'International Tables Vol C Tables 4.2.6.8 and 6.1.1.4'
H H 0 0 'International Tables Vol C Tables 4.2.6.8 and 6.1.1.4'
Au Au -2.0133 8.8022 'International Tables Vol C Tables 4.2.6.8 and 6.1.1.4'
F F 0.0171 0.0103 'International Tables Vol C Tables 4.2.6.8 and 6.1.1.4'
N N 0.0061 0.0033 'International Tables Vol C Tables 4.2.6.8 and 6.1.1.4'
P P 0.1023 0.0942 'International Tables Vol C Tables 4.2.6.8 and 6.1.1.4'

loop_
_geom_angle_atom_site_label_1
_geom_angle_atom_site_label_2
_geom_angle_atom_site_label_3
_geom_angle
_geom_angle_site_symmetry_1
_geom_angle_site_symmetry_3
_geom_angle_publ_flag
C2 C1 C6 118.15(15) . . ?
C2 C1 P1 120.33(14) . . ?
C6 C1 P1 121.48(13) . . ?
C3 C2 C1 121.5(2) . . ?
C3 C2 H2 119.2 . . ?
C1 C2 H2 119.2 . . ?
C4 C3 C2 119.8(2) . . ?
C4 C3 H3 120.1 . . ?
C2 C3 H3 120.1 . . ?
C3 C4 C5 119.86(18) . . ?
C3 C4 H4 120.1 . . ?
C5 C4 H4 120.1 . . ?
C4 C5 C6 121.3(2) . . ?
C4 C5 H5 119.4 . . ?
C6 C5 H5 119.4 . . ?
C5 C6 C1 119.39(18) . . ?
C5 C6 N1 120.44(17) . . ?
C1 C6 N1 120.17(15) . . ?
N1 C7 H7A 109.5 . . ?
N1 C7 H7B 109.5 . . ?
H7A C7 H7B 109.5 . . ?
N1 C7 H7C 109.5 . . ?
H7A C7 H7C 109.5 . . ?
H7B C7 H7C 109.5 . . ?
N1 C8 H8A 109.5 . . ?
N1 C8 H8B 109.5 . . ?
H8A C8 H8B 109.5 . . ?
N1 C8 H8C 109.5 . . ?
H8A C8 H8C 109.5 . . ?
H8B C8 H8C 109.5 . . ?
C12 C9 C10 109.8(2) . . ?
C12 C9 C11 107.7(2) . . ?
C10 C9 C11 108.8(2) . . ?
C12 C9 P1 106.24(14) . . ?
C10 C9 P1 115.31(16) . . ?
C11 C9 P1 108.71(13) . . ?
C9 C10 H10A 109.5 . . ?
C9 C10 H10B 109.5 . . ?
H10A C10 H10B 109.5 . . ?
C9 C10 H10C 109.5 . . ?
H10A C10 H10C 109.5 . . ?
H10B C10 H10C 109.5 . . ?
C9 C11 H11A 109.5 . . ?
C9 C11 H11B 109.5 . . ?
H11A C11 H11B 109.5 . . ?
C9 C11 H11C 109.5 . . ?
H11A C11 H11C 109.5 . . ?
H11B C11 H11C 109.5 . . ?
C9 C12 H12A 109.5 . . ?
C9 C12 H12B 109.5 . . ?
H12A C12 H12B 109.5 . . ?
C9 C12 H12C 109.5 . . ?
H12A C12 H12C 109.5 . . ?
H12B C12 H12C 109.5 . . ?
C16 C13 C15 109.4(2) . . ?
C16 C13 C14 108.47(17) . . ?
C15 C13 C14 108.3(2) . . ?
C16 C13 P1 108.03(14) . . ?
C15 C13 P1 117.86(14) . . ?
C14 C13 P1 104.35(13) . . ?
C13 C14 H14A 109.5 . . ?
C13 C14 H14B 109.5 . . ?
H14A C14 H14B 109.5 . . ?
C13 C14 H14C 109.5 . . ?
H14A C14 H14C 109.5 . . ?
H14B C14 H14C 109.5 . . ?
C13 C15 H15A 109.5 . . ?
C13 C15 H15B 109.5 . . ?
H15A C15 H15B 109.5 . . ?
C13 C15 H15C 109.5 . . ?
H15A C15 H15C 109.5 . . ?
H15B C15 H15C 109.5 . . ?
C13 C16 H16A 109.5 . . ?
C13 C16 H16B 109.5 . . ?
H16A C16 H16B 109.5 . . ?
C13 C16 H16C 109.5 . . ?
H16A C16 H16C 109.5 . . ?
H16B C16 H16C 109.5 . . ?
F1 C17 F2 101.98(16) . . ?
F1 C17 F3 105.39(18) . . ?
F2 C17 F3 101.66(16) . . ?
F1 C17 Au1 115.32(14) . . ?
F2 C17 Au1 114.87(13) . . ?
F3 C17 Au1 115.78(13) . . ?
C17 Au1 P1 176.93(6) . . ?
C6 N1 C8 113.33(17) . . ?
C6 N1 C7 113.31(19) . . ?
C8 N1 C7 111.5(2) . . ?
C1 P1 C9 105.06(8) . . ?
C1 P1 C13 106.33(8) . . ?
C9 P1 C13 114.83(8) . . ?
C1 P1 Au1 114.17(6) . . ?
C9 P1 Au1 109.02(6) . . ?
C13 P1 Au1 107.60(5) . . ?

loop_
_geom_bond_atom_site_label_1
_geom_bond_atom_site_label_2
_geom_bond_distance
_geom_bond_site_symmetry_2
_geom_bond_publ_flag
C1 C2 1.400(2) . ?
C1 C6 1.405(2) . ?
C1 P1 1.8339(16) . ?
C2 C3 1.392(3) . ?
C2 H2 0.95 . ?
C3 C4 1.371(4) . ?
C3 H3 0.95 . ?
C4 C5 1.384(3) . ?
C4 H4 0.95 . ?
C5 C6 1.396(3) . ?
C5 H5 0.95 . ?
C6 N1 1.434(3) . ?
C7 N1 1.462(3) . ?
C7 H7A 0.98 . ?
C7 H7B 0.98 . ?
C7 H7C 0.98 . ?
C8 N1 1.457(3) . ?
C8 H8A 0.98 . ?
C8 H8B 0.98 . ?
C8 H8C 0.98 . ?
C9 C12 1.528(3) . ?
C9 C10 1.533(3) . ?
C9 C11 1.538(3) . ?
C9 P1 1.8800(18) . ?
C10 H10A 0.98 . ?
C10 H10B 0.98 . ?
C10 H10C 0.98 . ?
C11 H11A 0.98 . ?
C11 H11B 0.98 . ?
C11 H11C 0.98 . ?
C12 H12A 0.98 . ?
C12 H12B 0.98 . ?
C12 H12C 0.98 . ?
C13 C16 1.528(3) . ?
C13 C15 1.531(3) . ?
C13 C14 1.542(3) . ?
C13 P1 1.8812(17) . ?
C14 H14A 0.98 . ?
C14 H14B 0.98 . ?
C14 H14C 0.98 . ?
C15 H15A 0.98 . ?
C15 H15B 0.98 . ?
C15 H15C 0.98 . ?
C16 H16A 0.98 . ?
C16 H16B 0.98 . ?
C16 H16C 0.98 . ?
C17 F1 1.357(3) . ?
C17 F2 1.363(2) . ?
C17 F3 1.365(2) . ?
C17 Au1 2.0549(18) . ?
Au1 P1 2.3109(4) . ?

loop_
_geom_torsion_atom_site_label_1
_geom_torsion_atom_site_label_2
_geom_torsion_atom_site_label_3
_geom_torsion_atom_site_label_4
_geom_torsion
_geom_torsion_site_symmetry_1
_geom_torsion_site_symmetry_2
_geom_torsion_site_symmetry_3
_geom_torsion_site_symmetry_4
_geom_torsion_publ_flag
C6 C1 C2 C3 -1.8(3) . . . . ?
P1 C1 C2 C3 -179.62(16) . . . . ?
C1 C2 C3 C4 0.7(3) . . . . ?
C2 C3 C4 C5 0.4(3) . . . . ?
C3 C4 C5 C6 -0.4(3) . . . . ?
C4 C5 C6 C1 -0.7(3) . . . . ?
C4 C5 C6 N1 179.5(2) . . . . ?
C2 C1 C6 C5 1.8(3) . . . . ?
P1 C1 C6 C5 179.60(15) . . . . ?
C2 C1 C6 N1 -178.45(17) . . . . ?
P1 C1 C6 N1 -0.6(2) . . . . ?
C5 C6 N1 C8 65.6(3) . . . . ?
C1 C6 N1 C8 -114.2(2) . . . . ?
C5 C6 N1 C7 -62.7(3) . . . . ?
C1 C6 N1 C7 117.5(2) . . . . ?
C2 C1 P1 C9 64.73(16) . . . . ?
C6 C1 P1 C9 -113.06(15) . . . . ?
C2 C1 P1 C13 -57.41(16) . . . . ?
C6 C1 P1 C13 124.80(14) . . . . ?
C2 C1 P1 Au1 -175.89(13) . . . . ?
C6 C1 P1 Au1 6.32(16) . . . . ?
C12 C9 P1 C1 48.88(17) . . . . ?
C10 C9 P1 C1 -72.93(19) . . . . ?
C11 C9 P1 C1 164.59(16) . . . . ?
C12 C9 P1 C13 165.32(15) . . . . ?
C10 C9 P1 C13 43.5(2) . . . . ?
C11 C9 P1 C13 -78.97(18) . . . . ?
C12 C9 P1 Au1 -73.88(16) . . . . ?
C10 C9 P1 Au1 164.30(17) . . . . ?
C11 C9 P1 Au1 41.82(17) . . . . ?
C16 C13 P1 C1 178.23(14) . . . . ?
C15 C13 P1 C1 53.7(2) . . . . ?
C14 C13 P1 C1 -66.48(15) . . . . ?
C16 C13 P1 C9 62.52(16) . . . . ?
C15 C13 P1 C9 -62.0(2) . . . . ?
C14 C13 P1 C9 177.80(14) . . . . ?
C16 C13 P1 Au1 -59.05(14) . . . . ?
C15 C13 P1 Au1 176.4(2) . . . . ?
C14 C13 P1 Au1 56.23(15) . . . . ?
